data_1550021
loop_
_publ_author_name
'Mao, Zhu'
'Yang, Zhan'
'Fan, Zhenguo'
'Ubba, Eethamukkala'
'Li, Wenlang'
'Li, Yang'
'Zhao, Juan'
'Yang, Zhiyong'
'Aldred, Matthew Phillip'
'Chi, Zhenguo'

_publ_section_title
;
 Methylation-effect in Prolonging the Pure Organic Room Temperature
 Phosphorescence Lifetime
;
_journal_name_full 'Chemical Science'
_journal_paper_doi 10.1039/C8SC03019G
_journal_year 2018
_chemical_formula_moiety 'C27 H23 N O2 S'
_chemical_formula_sum 'C27 H23 N O2 S'
_chemical_formula_weight 425.52
_chemical_name_systematic 3M
_space_group_crystal_system monoclinic
_space_group_IT_number 15
_space_group_name_Hall '-C 2yc'
_space_group_name_H-M_alt 'C 1 2/c 1'
_symmetry_space_group_name_Hall '-C 2yc'
_symmetry_space_group_name_H-M 'C 1 2/c 1'
_atom_sites_solution_hydrogens geom
_atom_sites_solution_primary dual
_audit_creation_date 2017-06-03
_audit_creation_method
;
Olex2 1.2
(compiled 2016.09.09 svn.r3337 for OlexSys, GUI svn.r5227)
;
_audit_update_record
;
2018-03-28 deposited with the CCDC.
2018-10-01 downloaded from the CCDC.
;
_cell_angle_alpha 90
_cell_angle_beta 101.148(3)
_cell_angle_gamma 90
_cell_formula_units_Z 8
_cell_length_a 21.0963(7)
_cell_length_b 12.9096(3)
_cell_length_c 15.8774(4)
_cell_measurement_reflns_used 6949
_cell_measurement_temperature 150.00(10)
_cell_measurement_theta_max 73.9270
_cell_measurement_theta_min 4.0210
_cell_volume 4242.5(2)
_computing_cell_refinement 'CrysAlisPro 1.171.38.43 (Rigaku OD, 2015)'
_computing_data_collection 'CrysAlisPro 1.171.38.43 (Rigaku OD, 2015)'
_computing_data_reduction 'CrysAlisPro 1.171.38.43 (Rigaku OD, 2015)'
_computing_molecular_graphics 'Olex2 (Dolomanov et al., 2009)'
_computing_publication_material 'Olex2 (Dolomanov et al., 2009)'
_computing_structure_refinement 'ShelXL (Sheldrick, 2015)'
_computing_structure_solution 'ShelXT (Sheldrick, 2015)'
_diffrn_ambient_environment N~2~
_diffrn_ambient_temperature 150.00(10)
_diffrn_detector 'CCD plate'
_diffrn_detector_area_resol_mean 10.5826
_diffrn_detector_type AtlasS2
_diffrn_measured_fraction_theta_full 1.000
_diffrn_measured_fraction_theta_max 0.985
_diffrn_measurement_details
;
List of Runs (angles in degrees, time in seconds):

  # Type    Start    End  Width  t~exp~   \w     \q     \k     \f   Frames
#--------------------------------------------------------------------------
  1  \w    -25.00  21.00   1.00    5.02    --   42.74 -77.00-120.00   46
  2  \w     22.00  49.00   1.00    5.02    --   42.74 -99.00 -60.00   27
  3  \w     37.00 121.00   1.00   12.10    --  107.32-125.00  30.00   84
  4  \w     68.00 104.00   1.00   12.10    --  107.32 -94.00 120.00   36
  5  \w     55.00 129.00   1.00   12.10    --  107.32 -61.00  90.00   74
  6  \w     89.00 132.00   1.00   12.10    --  107.32  30.00 150.00   43
  7  \w    110.00 160.00   1.00   12.10    --  107.32 125.00 150.00   50
  8  \w     83.00 175.00   1.00   12.10    --  107.32  45.00-120.00   92
  9  \w     99.00 178.00   1.00   12.10    --  107.32 125.00-180.00   79
 10  \w     99.00 126.00   1.00   12.10    --  107.32 125.00-120.00   27
 11  \w     98.00 165.00   1.00   12.10    --  107.32  30.00-180.00   67
 12  \w     79.00 106.00   1.00   12.10    --  107.32 -94.00-150.00   27
 13  \w     65.00 137.00   1.00   12.10    --  107.32 -77.00-180.00   72
 14  \w     35.00 124.00   1.00   12.10    --  107.32 -30.00-150.00   89
 15  \w     33.00  64.00   1.00   12.10    --  107.32 -94.00 120.00   31
 16  \w    -91.00  -6.00   1.00    5.02    --  -40.50 125.00-150.00   85
 17  \w   -110.00 -14.00   1.00    5.02    --  -40.50 -57.00   0.00   96
 18  \w   -110.00  -9.00   1.00    5.02    --  -40.50 -77.00 120.00  101
;
_diffrn_measurement_device 'four-circle diffractometer'
_diffrn_measurement_device_type 'SuperNova, Dual, Cu at zero, AtlasS2'
_diffrn_measurement_method '\w scans'
_diffrn_orient_matrix_type 'CrysAlisPro convention (1999,Acta A55,543-557)'
_diffrn_orient_matrix_UB_11 -0.0388107000
_diffrn_orient_matrix_UB_12 -0.0999590000
_diffrn_orient_matrix_UB_13 -0.0257531000
_diffrn_orient_matrix_UB_21 -0.0605387000
_diffrn_orient_matrix_UB_22 0.0651983000
_diffrn_orient_matrix_UB_23 -0.0355102000
_diffrn_orient_matrix_UB_31 0.0194046000
_diffrn_orient_matrix_UB_32 0.0031678000
_diffrn_orient_matrix_UB_33 -0.0885376000
_diffrn_radiation_monochromator mirror
_diffrn_radiation_probe x-ray
_diffrn_radiation_type CuK\a
_diffrn_radiation_wavelength 1.54184
_diffrn_reflns_av_R_equivalents 0.0282
_diffrn_reflns_av_unetI/netI 0.0216
_diffrn_reflns_Laue_measured_fraction_full 1.000
_diffrn_reflns_Laue_measured_fraction_max 0.985
_diffrn_reflns_limit_h_max 26
_diffrn_reflns_limit_h_min -26
_diffrn_reflns_limit_k_max 14
_diffrn_reflns_limit_k_min -15
_diffrn_reflns_limit_l_max 13
_diffrn_reflns_limit_l_min -19
_diffrn_reflns_number 14320
_diffrn_reflns_point_group_measured_fraction_full 1.000
_diffrn_reflns_point_group_measured_fraction_max 0.985
_diffrn_reflns_theta_full 67.684
_diffrn_reflns_theta_max 74.409
_diffrn_reflns_theta_min 4.036
_diffrn_source 'micro-focus sealed X-ray tube'
_diffrn_source_type 'SuperNova (Cu) X-ray Source'
_exptl_absorpt_coefficient_mu 1.545
_exptl_absorpt_correction_T_max 1.00000
_exptl_absorpt_correction_T_min 0.62978
_exptl_absorpt_correction_type multi-scan
_exptl_absorpt_process_details
;
CrysAlisPro 1.171.38.43 (Rigaku Oxford Diffraction, 2015)
Empirical absorption correction using spherical harmonics,
 implemented in SCALE3 ABSPACK scaling algorithm.
;
_exptl_crystal_colour colourless
_exptl_crystal_colour_primary colourless
_exptl_crystal_density_diffrn 1.332
_exptl_crystal_description plate
_exptl_crystal_F_000 1792
_exptl_crystal_recrystallization_method 'Re-crystallisation from solvent: DCM'
_exptl_crystal_size_max 0.400
_exptl_crystal_size_mid 0.200
_exptl_crystal_size_min 0.020
_refine_diff_density_max 0.298
_refine_diff_density_min -0.435
_refine_diff_density_rms 0.049
_refine_ls_extinction_method none
_refine_ls_goodness_of_fit_ref 1.051
_refine_ls_hydrogen_treatment constr
_refine_ls_matrix_type full
_refine_ls_number_parameters 283
_refine_ls_number_reflns 4269
_refine_ls_number_restraints 0
_refine_ls_restrained_S_all 1.051
_refine_ls_R_factor_all 0.0417
_refine_ls_R_factor_gt 0.0382
_refine_ls_shift/su_max 0.001
_refine_ls_shift/su_mean 0.000
_refine_ls_structure_factor_coef Fsqd
_refine_ls_weighting_details 'w=1/[\s^2^(Fo^2^)+(0.0606P)^2^+3.0836P] where P=(Fo^2^+2Fc^2^)/3'
_refine_ls_weighting_scheme calc
_refine_ls_wR_factor_gt 0.1033
_refine_ls_wR_factor_ref 0.1074
_reflns_Friedel_coverage 0.000
_reflns_number_gt 3867
_reflns_number_total 4269
_reflns_threshold_expression 'I > 2\s(I)'
_cod_data_source_file c8sc03019g2.cif
_cod_data_source_block 17060204
_cod_database_code 1550021
_chemical_oxdiff_formula CHONS
_chemical_oxdiff_usercomment tCSCz
_shelx_space_group_comment
;
The symmetry employed for this shelxl refinement is uniquely defined
by the following loop, which should always be used as a source of
symmetry information in preference to the above space-group names.
They are only intended as comments.
;
_reflns_odcompleteness_completeness 99.97
_reflns_odcompleteness_iscentric 1
_reflns_odcompleteness_theta 66.97
_olex2_refinement_description
;
1. Fixed Uiso
 At 1.2 times of:
  All C(H) groups
 At 1.5 times of:
  All C(H,H,H) groups
2.a Aromatic/amide H refined with riding coordinates:
 C006(H006), C00C(H00C), C00D(H00D), C00E(H00E), C00G(H00G), C00I(H00I),
 C00J(H00J), C00K(H00K), C00N(H00N), C00O(H00O), C00P(H00P), C00Q(H00Q),
 C00R(H00R), C00U(H00U)
2.b Idealised Me refined as rotating group:
 C00S(H00A,H00B,H00F), C00T(H00H,H00L,H00M), C00V(H00S,H00T,H00V)
;
_shelx_shelxl_version_number 2014/7
_olex2_submission_special_instructions 'No special instructions were received'
_oxdiff_exptl_absorpt_empirical_details
;
Empirical correction (ABSPACK) includes:
- Absorption correction using spherical harmonics
- Frame scaling
;
_oxdiff_exptl_absorpt_empirical_full_max 1.684
_oxdiff_exptl_absorpt_empirical_full_min 0.558

loop_
_space_group_symop_operation_xyz
'x, y, z'
'-x, y, -z+1/2'
'x+1/2, y+1/2, z'
'-x+1/2, y+1/2, -z+1/2'
'-x, -y, -z'
'x, -y, z-1/2'
'-x+1/2, -y+1/2, -z'
'x+1/2, -y+1/2, z-1/2'

loop_
_atom_site_label
_atom_site_type_symbol
_atom_site_fract_x
_atom_site_fract_y
_atom_site_fract_z
_atom_site_U_iso_or_equiv
_atom_site_adp_type
_atom_site_occupancy
_atom_site_site_symmetry_order
_atom_site_calc_flag
_atom_site_refinement_flags_posn
S001 S 0.63277(2) 0.47458(3) 0.41551(2) 0.02425(12) Uani 1 1 d .
O002 O 0.66732(6) 0.43881(9) 0.35112(7) 0.0329(3) Uani 1 1 d .
O003 O 0.57820(5) 0.41515(9) 0.42936(7) 0.0340(3) Uani 1 1 d .
N004 N 0.81609(6) 0.46823(9) 0.75185(8) 0.0232(3) Uani 1 1 d .
C005 C 0.77253(7) 0.46978(10) 0.67193(9) 0.0221(3) Uani 1 1 d .
C006 C 0.66996(7) 0.52005(11) 0.58665(9) 0.0237(3) Uani 1 1 d .
H006 H 0.6298 0.5517 0.5819 0.028 Uiso 1 1 calc R
C007 C 0.85594(7) 0.38517(11) 0.78546(9) 0.0232(3) Uani 1 1 d .
C008 C 0.68821(7) 0.47644(10) 0.51480(9) 0.0228(3) Uani 1 1 d .
C009 C 0.89334(7) 0.41520(11) 0.86509(9) 0.0245(3) Uani 1 1 d .
C00A C 0.87693(7) 0.52159(11) 0.87960(9) 0.0241(3) Uani 1 1 d .
C00B C 0.82933(7) 0.55227(11) 0.80887(9) 0.0226(3) Uani 1 1 d .
C00C C 0.64050(7) 0.78329(11) 0.38107(9) 0.0274(3) Uani 1 1 d .
H00C H 0.6725 0.8333 0.3835 0.033 Uiso 1 1 calc R
C00D C 0.71201(7) 0.51597(10) 0.66554(9) 0.0239(3) Uani 1 1 d .
H00D H 0.6998 0.5440 0.7140 0.029 Uiso 1 1 calc R
C00E C 0.74789(7) 0.42894(11) 0.52070(9) 0.0247(3) Uani 1 1 d .
H00E H 0.7594 0.3992 0.4724 0.030 Uiso 1 1 calc R
C00F C 0.65863(7) 0.68038(11) 0.39431(9) 0.0256(3) Uani 1 1 d .
C00G C 0.79031(7) 0.42614(10) 0.59930(9) 0.0239(3) Uani 1 1 d .
H00G H 0.8306 0.3952 0.6036 0.029 Uiso 1 1 calc R
C00H C 0.60940(7) 0.60594(11) 0.39392(8) 0.0238(3) Uani 1 1 d .
C00I C 0.80586(7) 0.65328(11) 0.80163(9) 0.0271(3) Uani 1 1 d .
H00I H 0.7746 0.6736 0.7549 0.033 Uiso 1 1 calc R
C00J C 0.90060(7) 0.59312(12) 0.94409(10) 0.0287(3) Uani 1 1 d .
H00J H 0.9317 0.5733 0.9912 0.034 Uiso 1 1 calc R
C00K C 0.86061(7) 0.28524(11) 0.75320(10) 0.0271(3) Uani 1 1 d .
H00K H 0.8349 0.2644 0.7016 0.033 Uiso 1 1 calc R
C00L C 0.57623(7) 0.81444(12) 0.36425(9) 0.0286(3) Uani 1 1 d .
C00M C 0.54351(7) 0.63437(12) 0.37521(9) 0.0268(3) Uani 1 1 d .
C00N C 0.52914(7) 0.73907(12) 0.36023(9) 0.0287(3) Uani 1 1 d .
H00N H 0.4860 0.7591 0.3470 0.034 Uiso 1 1 calc R
C00O C 0.87738(8) 0.69353(12) 0.93735(10) 0.0309(3) Uani 1 1 d .
H00O H 0.8928 0.7416 0.9800 0.037 Uiso 1 1 calc R
C00P C 0.83066(8) 0.72287(11) 0.86639(10) 0.0300(3) Uani 1 1 d .
H00P H 0.8158 0.7908 0.8624 0.036 Uiso 1 1 calc R
C00Q C 0.93644(7) 0.34519(12) 0.91260(10) 0.0306(3) Uani 1 1 d .
H00Q H 0.9607 0.3642 0.9656 0.037 Uiso 1 1 calc R
C00R C 0.90496(8) 0.21833(12) 0.80096(10) 0.0322(3) Uani 1 1 d .
H00R H 0.9098 0.1522 0.7798 0.039 Uiso 1 1 calc R
C00S C 0.72998(7) 0.65551(12) 0.40695(11) 0.0322(3) Uani 1 1 d .
H00A H 0.7527 0.7141 0.3902 0.048 Uiso 1 1 calc GR
H00B H 0.7362 0.5968 0.3724 0.048 Uiso 1 1 calc GR
H00F H 0.7463 0.6399 0.4663 0.048 Uiso 1 1 calc GR
C00T C 0.48643(8) 0.56140(14) 0.36784(12) 0.0378(4) Uani 1 1 d .
H00H H 0.4918 0.5049 0.3305 0.057 Uiso 1 1 calc GR
H00L H 0.4474 0.5981 0.3447 0.057 Uiso 1 1 calc GR
H00M H 0.4840 0.5350 0.4236 0.057 Uiso 1 1 calc GR
C00U C 0.94266(8) 0.24712(12) 0.87988(11) 0.0346(3) Uani 1 1 d .
H00U H 0.9719 0.2004 0.9104 0.042 Uiso 1 1 calc R
C00V C 0.55898(8) 0.92676(13) 0.34906(12) 0.0385(4) Uani 1 1 d .
H00S H 0.5852 0.9681 0.3926 0.058 Uiso 1 1 calc GR
H00T H 0.5142 0.9368 0.3512 0.058 Uiso 1 1 calc GR
H00V H 0.5665 0.9471 0.2936 0.058 Uiso 1 1 calc GR

loop_
_atom_site_aniso_label
_atom_site_aniso_U_11
_atom_site_aniso_U_22
_atom_site_aniso_U_33
_atom_site_aniso_U_23
_atom_site_aniso_U_13
_atom_site_aniso_U_12
S001 0.0294(2) 0.02388(19) 0.01916(18) -0.00088(12) 0.00382(13) -0.00321(12)
O002 0.0433(6) 0.0349(6) 0.0205(5) -0.0050(4) 0.0059(4) 0.0033(5)
O003 0.0346(6) 0.0299(6) 0.0355(6) 0.0043(4) 0.0015(5) -0.0092(4)
N004 0.0275(6) 0.0204(6) 0.0213(6) -0.0012(4) 0.0034(5) 0.0014(4)
C005 0.0267(7) 0.0195(6) 0.0199(7) 0.0009(5) 0.0044(5) -0.0021(5)
C006 0.0249(7) 0.0238(7) 0.0231(7) 0.0005(5) 0.0060(5) 0.0005(5)
C007 0.0237(7) 0.0225(7) 0.0238(7) 0.0009(5) 0.0053(5) -0.0002(5)
C008 0.0279(7) 0.0212(7) 0.0201(7) 0.0005(5) 0.0064(5) -0.0032(5)
C009 0.0243(7) 0.0241(7) 0.0251(7) -0.0003(5) 0.0046(5) -0.0023(5)
C00A 0.0246(7) 0.0246(7) 0.0236(7) -0.0012(5) 0.0061(5) -0.0034(5)
C00B 0.0243(7) 0.0230(6) 0.0216(6) -0.0024(5) 0.0073(5) -0.0025(5)
C00C 0.0297(7) 0.0270(7) 0.0265(7) 0.0023(6) 0.0080(6) -0.0051(6)
C00D 0.0291(7) 0.0234(7) 0.0206(7) -0.0013(5) 0.0085(5) 0.0005(5)
C00E 0.0302(7) 0.0247(7) 0.0208(7) -0.0019(5) 0.0094(5) -0.0005(5)
C00F 0.0268(7) 0.0290(7) 0.0218(7) 0.0013(5) 0.0064(5) -0.0028(6)
C00G 0.0251(7) 0.0231(7) 0.0248(7) -0.0001(5) 0.0076(5) 0.0010(5)
C00H 0.0273(7) 0.0263(7) 0.0186(6) 0.0012(5) 0.0065(5) -0.0024(5)
C00I 0.0315(7) 0.0237(7) 0.0271(7) -0.0006(5) 0.0080(6) 0.0007(6)
C00J 0.0279(7) 0.0316(7) 0.0260(7) -0.0045(6) 0.0040(6) -0.0054(6)
C00K 0.0291(7) 0.0235(7) 0.0277(7) -0.0015(5) 0.0033(6) -0.0007(6)
C00L 0.0319(8) 0.0304(8) 0.0244(7) 0.0022(6) 0.0081(6) 0.0009(6)
C00M 0.0278(7) 0.0320(7) 0.0209(7) 0.0017(6) 0.0056(5) -0.0038(6)
C00N 0.0245(7) 0.0346(8) 0.0277(7) 0.0028(6) 0.0065(6) 0.0014(6)
C00O 0.0330(8) 0.0290(7) 0.0325(8) -0.0099(6) 0.0107(6) -0.0072(6)
C00P 0.0365(8) 0.0220(7) 0.0341(8) -0.0039(6) 0.0136(6) -0.0015(6)
C00Q 0.0283(7) 0.0305(8) 0.0303(8) 0.0003(6) -0.0010(6) -0.0012(6)
C00R 0.0356(8) 0.0221(7) 0.0379(8) -0.0012(6) 0.0047(6) 0.0031(6)
C00S 0.0263(7) 0.0294(7) 0.0420(9) 0.0041(6) 0.0090(6) -0.0024(6)
C00T 0.0269(8) 0.0405(9) 0.0448(9) 0.0063(7) 0.0039(7) -0.0061(7)
C00U 0.0325(8) 0.0285(8) 0.0396(9) 0.0031(6) -0.0010(6) 0.0055(6)
C00V 0.0366(9) 0.0322(9) 0.0479(10) 0.0054(7) 0.0112(7) 0.0028(7)

loop_
_atom_type_symbol
_atom_type_description
_atom_type_scat_dispersion_real
_atom_type_scat_dispersion_imag
_atom_type_scat_source
C C 0.0181 0.0091 'International Tables Vol C Tables 4.2.6.8 and 6.1.1.4'
H H 0.0000 0.0000 'International Tables Vol C Tables 4.2.6.8 and 6.1.1.4'
N N 0.0311 0.0180 'International Tables Vol C Tables 4.2.6.8 and 6.1.1.4'
O O 0.0492 0.0322 'International Tables Vol C Tables 4.2.6.8 and 6.1.1.4'
S S 0.3331 0.5567 'International Tables Vol C Tables 4.2.6.8 and 6.1.1.4'

loop_
_geom_angle_atom_site_label_1
_geom_angle_atom_site_label_2
_geom_angle_atom_site_label_3
_geom_angle
O002 S001 C008 107.34(7)
O002 S001 C00H 109.13(7)
O003 S001 O002 117.90(7)
O003 S001 C008 106.37(6)
O003 S001 C00H 109.76(7)
C008 S001 C00H 105.60(6)
C007 N004 C005 126.10(11)
C007 N004 C00B 108.37(11)
C00B N004 C005 125.44(11)
C00D C005 N004 119.84(12)
C00D C005 C00G 120.00(13)
C00G C005 N004 120.16(12)
C008 C006 H006 120.2
C00D C006 H006 120.2
C00D C006 C008 119.62(13)
N004 C007 C009 108.75(12)
C00K C007 N004 130.19(13)
C00K C007 C009 121.03(13)
C006 C008 S001 119.68(11)
C00E C008 S001 119.23(11)
C00E C008 C006 120.99(13)
C007 C009 C00A 107.13(12)
C00Q C009 C007 120.01(13)
C00Q C009 C00A 132.86(14)
C00B C00A C009 107.18(12)
C00J C00A C009 132.99(14)
C00J C00A C00B 119.76(13)
N004 C00B C00A 108.55(12)
C00I C00B N004 130.29(13)
C00I C00B C00A 121.05(13)
C00F C00C H00C 118.8
C00F C00C C00L 122.44(14)
C00L C00C H00C 118.8
C005 C00D H00D 120.1
C006 C00D C005 119.86(13)
C006 C00D H00D 120.1
C008 C00E H00E 120.3
C008 C00E C00G 119.41(12)
C00G C00E H00E 120.3
C00C C00F C00H 118.00(13)
C00C C00F C00S 117.46(13)
C00H C00F C00S 124.54(13)
C005 C00G H00G 119.9
C00E C00G C005 120.11(13)
C00E C00G H00G 119.9
C00F C00H S001 118.07(11)
C00M C00H S001 120.83(11)
C00M C00H C00F 121.09(13)
C00B C00I H00I 121.1
C00P C00I C00B 117.89(14)
C00P C00I H00I 121.1
C00A C00J H00J 120.3
C00O C00J C00A 119.46(14)
C00O C00J H00J 120.3
C007 C00K H00K 121.2
C00R C00K C007 117.54(14)
C00R C00K H00K 121.2
C00C C00L C00V 120.46(14)
C00N C00L C00C 118.08(14)
C00N C00L C00V 121.45(14)
C00H C00M C00T 126.14(14)
C00N C00M C00H 117.39(13)
C00N C00M C00T 116.46(14)
C00L C00N C00M 122.88(14)
C00L C00N H00N 118.6
C00M C00N H00N 118.6
C00J C00O H00O 120.0
C00J C00O C00P 120.02(14)
C00P C00O H00O 120.0
C00I C00P C00O 121.82(14)
C00I C00P H00P 119.1
C00O C00P H00P 119.1
C009 C00Q H00Q 120.4
C00U C00Q C009 119.25(14)
C00U C00Q H00Q 120.4
C00K C00R H00R 119.0
C00K C00R C00U 122.09(14)
C00U C00R H00R 119.0
C00F C00S H00A 109.5
C00F C00S H00B 109.5
C00F C00S H00F 109.5
H00A C00S H00B 109.5
H00A C00S H00F 109.5
H00B C00S H00F 109.5
C00M C00T H00H 109.5
C00M C00T H00L 109.5
C00M C00T H00M 109.5
H00H C00T H00L 109.5
H00H C00T H00M 109.5
H00L C00T H00M 109.5
C00Q C00U C00R 120.04(14)
C00Q C00U H00U 120.0
C00R C00U H00U 120.0
C00L C00V H00S 109.5
C00L C00V H00T 109.5
C00L C00V H00V 109.5
H00S C00V H00T 109.5
H00S C00V H00V 109.5
H00T C00V H00V 109.5

loop_
_geom_bond_atom_site_label_1
_geom_bond_atom_site_label_2
_geom_bond_distance
S001 O002 1.4415(11)
S001 O003 1.4353(11)
S001 C008 1.7722(14)
S001 C00H 1.7807(15)
N004 C005 1.4157(18)
N004 C007 1.4027(18)
N004 C00B 1.4060(18)
C005 C00D 1.395(2)
C005 C00G 1.3983(19)
C006 H006 0.9300
C006 C008 1.392(2)
C006 C00D 1.389(2)
C007 C009 1.4091(19)
C007 C00K 1.399(2)
C008 C00E 1.387(2)
C009 C00A 1.446(2)
C009 C00Q 1.396(2)
C00A C00B 1.411(2)
C00A C00J 1.397(2)
C00B C00I 1.392(2)
C00C H00C 0.9300
C00C C00F 1.387(2)
C00C C00L 1.390(2)
C00D H00D 0.9300
C00E H00E 0.9300
C00E C00G 1.388(2)
C00F C00H 1.4140(19)
C00F C00S 1.514(2)
C00G H00G 0.9300
C00H C00M 1.413(2)
C00I H00I 0.9300
C00I C00P 1.389(2)
C00J H00J 0.9300
C00J C00O 1.383(2)
C00K H00K 0.9300
C00K C00R 1.386(2)
C00L C00N 1.383(2)
C00L C00V 1.503(2)
C00M C00N 1.396(2)
C00M C00T 1.515(2)
C00N H00N 0.9300
C00O H00O 0.9300
C00O C00P 1.398(2)
C00P H00P 0.9300
C00Q H00Q 0.9300
C00Q C00U 1.384(2)
C00R H00R 0.9300
C00R C00U 1.398(2)
C00S H00A 0.9600
C00S H00B 0.9600
C00S H00F 0.9600
C00T H00H 0.9600
C00T H00L 0.9600
C00T H00M 0.9600
C00U H00U 0.9300
C00V H00S 0.9600
C00V H00T 0.9600
C00V H00V 0.9600

loop_
_geom_torsion_atom_site_label_1
_geom_torsion_atom_site_label_2
_geom_torsion_atom_site_label_3
_geom_torsion_atom_site_label_4
_geom_torsion
S001 C008 C00E C00G -177.11(10)
S001 C00H C00M C00N 179.09(10)
S001 C00H C00M C00T -2.4(2)
O002 S001 C008 C006 172.10(11)
O002 S001 C008 C00E -11.58(13)
O002 S001 C00H C00F -60.94(12)
O002 S001 C00H C00M 117.77(12)
O003 S001 C008 C006 -60.85(12)
O003 S001 C008 C00E 115.48(12)
O003 S001 C00H C00F 168.46(10)
O003 S001 C00H C00M -12.83(13)
N004 C005 C00D C006 178.22(12)
N004 C005 C00G C00E -179.13(12)
N004 C007 C009 C00A -1.53(15)
N004 C007 C009 C00Q 178.92(13)
N004 C007 C00K C00R -179.94(14)
N004 C00B C00I C00P -176.02(14)
C005 N004 C007 C009 178.31(12)
C005 N004 C007 C00K -3.8(2)
C005 N004 C00B C00A -177.77(13)
C005 N004 C00B C00I -1.5(2)
C006 C008 C00E C00G -0.8(2)
C007 N004 C005 C00D 139.64(14)
C007 N004 C005 C00G -41.0(2)
C007 N004 C00B C00A -1.05(15)
C007 N004 C00B C00I 175.18(14)
C007 C009 C00A C00B 0.88(15)
C007 C009 C00A C00J -175.84(15)
C007 C009 C00Q C00U 1.1(2)
C007 C00K C00R C00U 1.9(2)
C008 S001 C00H C00F 54.18(12)
C008 S001 C00H C00M -127.11(12)
C008 C006 C00D C005 1.0(2)
C008 C00E C00G C005 0.8(2)
C009 C007 C00K C00R -2.2(2)
C009 C00A C00B N004 0.10(15)
C009 C00A C00B C00I -176.55(13)
C009 C00A C00J C00O 175.84(15)
C009 C00Q C00U C00R -1.4(2)
C00A C009 C00Q C00U -178.32(16)
C00A C00B C00I C00P -0.2(2)
C00A C00J C00O C00P -0.1(2)
C00B N004 C005 C00D -44.21(19)
C00B N004 C005 C00G 135.10(14)
C00B N004 C007 C009 1.62(15)
C00B N004 C007 C00K 179.55(14)
C00B C00A C00J C00O -0.5(2)
C00B C00I C00P C00O -0.5(2)
C00C C00F C00H S001 -177.33(10)
C00C C00F C00H C00M 4.0(2)
C00C C00L C00N C00M 2.3(2)
C00D C005 C00G C00E 0.2(2)
C00D C006 C008 S001 176.19(10)
C00D C006 C008 C00E -0.1(2)
C00F C00C C00L C00N -0.4(2)
C00F C00C C00L C00V -179.09(14)
C00F C00H C00M C00N -2.2(2)
C00F C00H C00M C00T 176.32(14)
C00G C005 C00D C006 -1.1(2)
C00H S001 C008 C006 55.76(12)
C00H S001 C008 C00E -127.92(11)
C00H C00M C00N C00L -1.0(2)
C00J C00A C00B N004 177.33(13)
C00J C00A C00B C00I 0.7(2)
C00J C00O C00P C00I 0.6(2)
C00K C007 C009 C00A -179.69(13)
C00K C007 C009 C00Q 0.8(2)
C00K C00R C00U C00Q -0.1(3)
C00L C00C C00F C00H -2.6(2)
C00L C00C C00F C00S 176.53(13)
C00Q C009 C00A C00B -179.66(15)
C00Q C009 C00A C00J 3.6(3)
C00S C00F C00H S001 3.58(19)
C00S C00F C00H C00M -175.13(13)
C00T C00M C00N C00L -179.65(14)
C00V C00L C00N C00M -179.05(15)
